data_7248617
loop_
_publ_author_name
'Knorr, Michael'
'Viau, Lydie'
'Knauer, Lena'
'Strohmann, Carsten'
'Rousselin, Yoann'
'Kubicki, Marek M.'

_publ_section_title
;
 Polymeric CuX coordination compounds assembled from acetylenic thioether
 ligands RSCH2C&#xE002;CCH2R (R = C6H11, t-Bu): effect of the RS-group,
 halide and stoichiometry on the network architecture and the luminescence
 properties
;
_journal_issue 22
_journal_name_full CrystEngComm
_journal_page_first 2953
_journal_page_last 2975
_journal_paper_doi 10.1039/D4CE00173G
_journal_volume 26
_journal_year 2024
_chemical_absolute_configuration ad
_chemical_formula_moiety 'C24 H44 Cu4 I4 S4'
_chemical_formula_sum 'C24 H44 Cu4 I4 S4'
_chemical_formula_weight 1222.59
_space_group_crystal_system orthorhombic
_space_group_IT_number 19
_space_group_name_Hall 'P 2ac 2ab'
_space_group_name_H-M_alt 'P 21 21 21'
_atom_sites_solution_hydrogens geom
_atom_sites_solution_primary direct
_audit_creation_date 2024-04-03
_audit_creation_method
;FinalCif V136 by Daniel Kratzert, Freiburg 2024, 
https://dkratzert.de/finalcif.html
;
_audit_update_record
;
2024-04-09 deposited with the CCDC.	2024-05-09 downloaded from the CCDC.
;
_cell_angle_alpha 90
_cell_angle_beta 90
_cell_angle_gamma 90
_cell_formula_units_Z 4
_cell_length_a 9.9428(8)
_cell_length_b 18.9973(17)
_cell_length_c 19.2437(15)
_cell_measurement_reflns_used 9064
_cell_measurement_temperature 100.0(1)
_cell_measurement_theta_max 34.88
_cell_measurement_theta_min 2.31
_cell_volume 3634.9(5)
_computing_cell_refinement 'SAINT V8.38A (Bruker AXS Inc., 2016)'
_computing_data_reduction 'SAINT V8.38A (Bruker AXS Inc., 2016)'
_computing_molecular_graphics 'Olex2 1.5 (Dolomanov et al., 2009)'
_computing_publication_material 'Olex2 1.5 (Dolomanov et al., 2009)'
_computing_structure_refinement 'SHELXL 2019/3 (Sheldrick, 2015)'
_computing_structure_solution 'XT (Sheldrick, 2015)'
_diffrn_ambient_temperature 100.0(1)
_diffrn_detector_area_resol_mean 10.4167
_diffrn_detector_type 'CPAD PHOTON II area detector'
_diffrn_measured_fraction_theta_full 0.999
_diffrn_measured_fraction_theta_max 0.999
_diffrn_measurement_device 'four-circle diffractometer'
_diffrn_measurement_device_type 'Bruker D8 VENTURE'
_diffrn_measurement_method '\w and \f scans'
_diffrn_radiation_monochromator graphite
_diffrn_radiation_probe x-ray
_diffrn_radiation_type 'Mo K\a~1~'
_diffrn_radiation_wavelength 0.71073
_diffrn_radiation_xray_symbol K-L~3~
_diffrn_reflns_av_R_equivalents 0.0437
_diffrn_reflns_av_unetI/netI 0.0395
_diffrn_reflns_Laue_measured_fraction_full 0.999
_diffrn_reflns_Laue_measured_fraction_max 0.999
_diffrn_reflns_limit_h_max 12
_diffrn_reflns_limit_h_min -12
_diffrn_reflns_limit_k_max 24
_diffrn_reflns_limit_k_min -24
_diffrn_reflns_limit_l_max 23
_diffrn_reflns_limit_l_min -25
_diffrn_reflns_number 32078
_diffrn_reflns_point_group_measured_fraction_full 0.998
_diffrn_reflns_point_group_measured_fraction_max 0.999
_diffrn_reflns_theta_full 25.242
_diffrn_reflns_theta_max 27.499
_diffrn_reflns_theta_min 2.144
_diffrn_source 'X-ray tube'
_diffrn_source_target Mo
_exptl_absorpt_coefficient_mu 5.950
_exptl_absorpt_correction_T_max 0.5105
_exptl_absorpt_correction_T_min 0.2876
_exptl_absorpt_correction_type multi-scan
_exptl_absorpt_process_details
'SADABS-2016/2 (Bruker,2016/2) was used for absorption correction. wR2(int) was 0.1205 before and 0.0601 after correction. The Ratio of minimum to maximum transmission is 0.5634. The \l/2 correction factor is Not present.'
_exptl_crystal_colour 'clear light colourless'
_exptl_crystal_colour_lustre clear
_exptl_crystal_colour_modifier light
_exptl_crystal_colour_primary colourless
_exptl_crystal_density_diffrn 2.234
_exptl_crystal_description block
_exptl_crystal_F_000 2320
_exptl_crystal_size_max 0.139
_exptl_crystal_size_mid 0.109
_exptl_crystal_size_min 0.081
_refine_diff_density_max 2.079
_refine_diff_density_min -1.363
_refine_diff_density_rms 0.187
_refine_ls_abs_structure_details
;
 Refined as an inversion twin.
;
_refine_ls_abs_structure_Flack -0.02(2)
_refine_ls_extinction_method none
_refine_ls_goodness_of_fit_ref 1.064
_refine_ls_hydrogen_treatment constr
_refine_ls_matrix_type full
_refine_ls_number_parameters 338
_refine_ls_number_reflns 8319
_refine_ls_number_restraints 0
_refine_ls_restrained_S_all 1.064
_refine_ls_R_factor_all 0.0314
_refine_ls_R_factor_gt 0.0296
_refine_ls_shift/su_max 0.001
_refine_ls_shift/su_mean 0.000
_refine_ls_structure_factor_coef Fsqd
_refine_ls_weighting_details 'w=1/[\s^2^(Fo^2^)+(0.0432P)^2^+0.3929P] where P=(Fo^2^+2Fc^2^)/3'
_refine_ls_weighting_scheme calc
_refine_ls_wR_factor_gt 0.0720
_refine_ls_wR_factor_ref 0.0732
_reflns_Friedel_coverage 0.794
_reflns_Friedel_fraction_full 0.998
_reflns_Friedel_fraction_max 0.998
_reflns_number_gt 7981
_reflns_number_total 8319
_reflns_threshold_expression 'I > 2\s(I)'
_cod_data_source_file d4ce00173g2.cif
_cod_data_source_block CP5
_cod_depositor_comments 'Adding full bibliography for 7248612--7248631.cif.'
_cod_database_code 7248617
_olex2_refinement_description
;
1. Twinned data refinement
 Scales: 1.02(2)
 -0.02(2)
2. Fixed Uiso
 At 1.2 times of:
  All C(H,H) groups
 At 1.5 times of:
  All C(H,H,H) groups
3.a Secondary CH2 refined with riding coordinates:
 C5(H5A,H5B), C8(H8A,H8B), C17(H17A,H17B), C20(H20A,H20B)
3.b Idealised Me refined as rotating group:
 C2(H2A,H2B,H2C), C3(H3A,H3B,H3C), C4(H4A,H4B,H4C), C10(H10A,H10B,H10C),
 C11(H11A,H11B,H11C), C12(H12A,H12B,H12C), C14(H14A,H14B,H14C), C15(H15A,H15B,
 H15C), C16(H16A,H16B,H16C), C22(H22A,H22B,H22C), C23(H23A,H23B,H23C), C24(H24A,
 H24B,H24C)
;
_olex2_submission_special_instructions 'No special instructions were received'
_shelx_shelxl_version_number 2019/3
_shelx_space_group_comment
;
The symmetry employed for this shelxl refinement is uniquely defined
by the following loop, which should always be used as a source of
symmetry information in preference to the above space-group names.
They are only intended as comments.
;
_shelx_estimated_absorpt_t_min 0.492
_shelx_estimated_absorpt_t_max 0.644

loop_
_space_group_symop_operation_xyz
'x, y, z'
'-x+1/2, -y, z+1/2'
'-x, y+1/2, -z+1/2'
'x+1/2, -y+1/2, -z'

loop_
_atom_site_label
_atom_site_type_symbol
_atom_site_fract_x
_atom_site_fract_y
_atom_site_fract_z
_atom_site_U_iso_or_equiv
_atom_site_adp_type
_atom_site_occupancy
_atom_site_site_symmetry_order
_atom_site_calc_flag
_atom_site_refinement_flags_posn
_atom_site_refinement_flags_adp
_atom_site_refinement_flags_occupancy
_atom_site_disorder_assembly
_atom_site_disorder_group
I1 I 0.64185(4) 0.29316(2) 0.80675(2) 0.01591(10) Uani 1 1 d . . . . .
I2 I 0.29449(4) 0.43272(2) 0.82572(2) 0.01525(10) Uani 1 1 d . . . . .
I3 I 0.57998(4) 0.45973(2) 0.65234(2) 0.01778(10) Uani 1 1 d . . . . .
I4 I 0.29899(4) 0.28527(2) 0.65417(2) 0.01513(10) Uani 1 1 d . . . . .
Cu1 Cu 0.55709(8) 0.32204(5) 0.67543(5) 0.01842(18) Uani 1 1 d . . . . .
Cu2 Cu 0.33538(9) 0.41945(4) 0.68933(4) 0.01811(18) Uani 1 1 d . . . . .
Cu3 Cu 0.55541(9) 0.42344(5) 0.78849(5) 0.01868(18) Uani 1 1 d . . . . .
Cu4 Cu 0.38014(9) 0.30469(5) 0.78538(5) 0.01785(18) Uani 1 1 d . . . . .
S1 S 0.33195(17) 0.00859(9) 0.64668(9) 0.0177(3) Uani 1 1 d . . . . .
S2 S 0.68104(17) 0.25033(9) 0.60147(9) 0.0167(3) Uani 1 1 d . . . . .
S3 S 0.16477(16) 0.48889(9) 0.64367(9) 0.0150(3) Uani 1 1 d . . . . .
S4 S -0.26534(17) 0.71131(9) 0.66307(8) 0.0160(3) Uani 1 1 d . . . . .
C1 C 0.1469(7) -0.0034(4) 0.6517(4) 0.0180(14) Uani 1 1 d . . . . .
C2 C 0.1169(8) -0.0629(4) 0.6007(4) 0.0280(17) Uani 1 1 d . . . . .
H2A H 0.143408 -0.048425 0.553773 0.042 Uiso 1 1 calc R U . . .
H2B H 0.020486 -0.073429 0.601448 0.042 Uiso 1 1 calc R U . . .
H2C H 0.167730 -0.104915 0.614172 0.042 Uiso 1 1 calc R U . . .
C3 C 0.1030(8) -0.0230(5) 0.7249(4) 0.0286(18) Uani 1 1 d . . . . .
H3A H 0.140353 -0.069115 0.737153 0.043 Uiso 1 1 calc R U . . .
H3B H 0.004593 -0.025060 0.726947 0.043 Uiso 1 1 calc R U . . .
H3C H 0.135789 0.012468 0.757740 0.043 Uiso 1 1 calc R U . . .
C4 C 0.0745(7) 0.0637(4) 0.6283(4) 0.0272(17) Uani 1 1 d . . . . .
H4A H 0.092572 0.101562 0.661645 0.041 Uiso 1 1 calc R U . . .
H4B H -0.022483 0.054907 0.626139 0.041 Uiso 1 1 calc R U . . .
H4C H 0.107258 0.077555 0.582294 0.041 Uiso 1 1 calc R U . . .
C5 C 0.3572(7) 0.0881(4) 0.6995(4) 0.0216(15) Uani 1 1 d . . . . .
H5A H 0.290220 0.124370 0.686491 0.026 Uiso 1 1 calc R U . . .
H5B H 0.344766 0.076776 0.749341 0.026 Uiso 1 1 calc R U . . .
C6 C 0.4944(7) 0.1154(4) 0.6879(4) 0.0215(15) Uani 1 1 d . . . . .
C7 C 0.6004(8) 0.1400(4) 0.6759(4) 0.0197(14) Uani 1 1 d . . . . .
C8 C 0.7251(7) 0.1756(4) 0.6565(4) 0.0199(15) Uani 1 1 d . . . . .
H8A H 0.784735 0.142893 0.630985 0.024 Uiso 1 1 calc R U . . .
H8B H 0.772863 0.192097 0.698603 0.024 Uiso 1 1 calc R U . . .
C9 C 0.8466(7) 0.2908(4) 0.5803(4) 0.0183(14) Uani 1 1 d . . . . .
C10 C 0.9044(7) 0.3272(4) 0.6434(4) 0.0234(16) Uani 1 1 d . . . . .
H10A H 0.842034 0.363830 0.659204 0.035 Uiso 1 1 calc R U . . .
H10B H 0.990888 0.348724 0.631305 0.035 Uiso 1 1 calc R U . . .
H10C H 0.917799 0.292760 0.680676 0.035 Uiso 1 1 calc R U . . .
C11 C 0.8135(8) 0.3433(4) 0.5225(4) 0.0236(16) Uani 1 1 d . . . . .
H11A H 0.775060 0.318123 0.482701 0.035 Uiso 1 1 calc R U . . .
H11B H 0.895854 0.367563 0.507970 0.035 Uiso 1 1 calc R U . . .
H11C H 0.748353 0.377898 0.539651 0.035 Uiso 1 1 calc R U . . .
C12 C 0.9412(7) 0.2336(4) 0.5528(4) 0.0230(16) Uani 1 1 d . . . . .
H12A H 0.969445 0.203197 0.591301 0.034 Uiso 1 1 calc R U . . .
H12B H 1.020430 0.255641 0.531791 0.034 Uiso 1 1 calc R U . . .
H12C H 0.894164 0.205351 0.517827 0.034 Uiso 1 1 calc R U . . .
C13 C 0.1867(7) 0.5049(4) 0.5489(4) 0.0170(14) Uani 1 1 d . . . . .
C14 C 0.0551(7) 0.5359(4) 0.5212(4) 0.0236(16) Uani 1 1 d . . . . .
H14A H -0.018704 0.502855 0.529853 0.035 Uiso 1 1 calc R U . . .
H14B H 0.063347 0.544161 0.471066 0.035 Uiso 1 1 calc R U . . .
H14C H 0.036394 0.580551 0.544764 0.035 Uiso 1 1 calc R U . . .
C15 C 0.3030(7) 0.5544(4) 0.5350(4) 0.0255(16) Uani 1 1 d . . . . .
H15A H 0.281014 0.601337 0.552656 0.038 Uiso 1 1 calc R U . . .
H15B H 0.319443 0.556947 0.484824 0.038 Uiso 1 1 calc R U . . .
H15C H 0.383840 0.536790 0.558395 0.038 Uiso 1 1 calc R U . . .
C16 C 0.2131(9) 0.4330(4) 0.5176(4) 0.0264(17) Uani 1 1 d . . . . .
H16A H 0.302520 0.416627 0.531729 0.040 Uiso 1 1 calc R U . . .
H16B H 0.208991 0.436188 0.466862 0.040 Uiso 1 1 calc R U . . .
H16C H 0.144919 0.399692 0.534107 0.040 Uiso 1 1 calc R U . . .
C17 C 0.1907(7) 0.5746(3) 0.6858(4) 0.0193(14) Uani 1 1 d . . . . .
H17A H 0.201979 0.566471 0.736297 0.023 Uiso 1 1 calc R U . . .
H17B H 0.276126 0.594641 0.668282 0.023 Uiso 1 1 calc R U . . .
C18 C 0.0850(7) 0.6273(4) 0.6763(4) 0.0189(14) Uani 1 1 d . . . . .
C19 C 0.0058(7) 0.6744(4) 0.6737(4) 0.0186(14) Uani 1 1 d . . . . .
C20 C -0.0872(7) 0.7350(4) 0.6722(4) 0.0200(14) Uani 1 1 d . . . . .
H20A H -0.061743 0.765989 0.632945 0.024 Uiso 1 1 calc R U . . .
H20B H -0.075734 0.762299 0.715569 0.024 Uiso 1 1 calc R U . . .
C21 C -0.2934(7) 0.7074(4) 0.5676(3) 0.0184(14) Uani 1 1 d . . . . .
C22 C -0.1834(7) 0.6624(4) 0.5347(4) 0.0243(16) Uani 1 1 d . . . . .
H22A H -0.095789 0.684770 0.542286 0.036 Uiso 1 1 calc R U . . .
H22B H -0.200157 0.658019 0.484749 0.036 Uiso 1 1 calc R U . . .
H22C H -0.183681 0.615598 0.556091 0.036 Uiso 1 1 calc R U . . .
C23 C -0.4296(8) 0.6715(4) 0.5608(4) 0.0247(16) Uani 1 1 d . . . . .
H23A H -0.424236 0.623853 0.580175 0.037 Uiso 1 1 calc R U . . .
H23B H -0.454785 0.668830 0.511653 0.037 Uiso 1 1 calc R U . . .
H23C H -0.497408 0.698632 0.586254 0.037 Uiso 1 1 calc R U . . .
C24 C -0.2953(9) 0.7808(4) 0.5360(4) 0.0274(17) Uani 1 1 d . . . . .
H24A H -0.370684 0.807552 0.555369 0.041 Uiso 1 1 calc R U . . .
H24B H -0.305708 0.777098 0.485477 0.041 Uiso 1 1 calc R U . . .
H24C H -0.210680 0.804876 0.546740 0.041 Uiso 1 1 calc R U . . .

loop_
_atom_site_aniso_label
_atom_site_aniso_U_11
_atom_site_aniso_U_22
_atom_site_aniso_U_33
_atom_site_aniso_U_23
_atom_site_aniso_U_13
_atom_site_aniso_U_12
I1 0.01571(19) 0.0179(2) 0.0141(2) 0.00138(17) -0.00161(17) 0.00089(16)
I2 0.01498(18) 0.0196(2) 0.01114(19) 0.00042(16) 0.00123(17) 0.00211(16)
I3 0.0178(2) 0.0199(2) 0.0156(2) 0.00379(18) -0.00005(18) 0.00075(17)
I4 0.01592(19) 0.0167(2) 0.01273(19) -0.00035(17) -0.00181(18) -0.00017(16)
Cu1 0.0160(4) 0.0220(4) 0.0172(4) 0.0014(4) 0.0014(4) 0.0014(3)
Cu2 0.0214(4) 0.0188(4) 0.0142(4) 0.0009(3) -0.0004(4) 0.0025(3)
Cu3 0.0167(4) 0.0187(4) 0.0206(4) 0.0018(4) 0.0000(4) -0.0009(3)
Cu4 0.0167(4) 0.0222(4) 0.0146(4) 0.0017(3) 0.0005(3) -0.0015(3)
S1 0.0175(8) 0.0198(8) 0.0159(8) 0.0009(7) 0.0031(7) 0.0001(6)
S2 0.0146(8) 0.0200(8) 0.0154(8) -0.0007(7) -0.0014(7) -0.0005(6)
S3 0.0175(7) 0.0168(8) 0.0108(7) 0.0003(6) 0.0006(7) 0.0010(6)
S4 0.0180(7) 0.0181(8) 0.0121(8) 0.0000(7) -0.0008(6) 0.0005(6)
C1 0.014(3) 0.025(4) 0.015(3) 0.000(3) 0.000(3) 0.003(3)
C2 0.026(4) 0.035(4) 0.023(4) -0.005(4) -0.004(3) 0.005(3)
C3 0.020(3) 0.048(5) 0.018(4) 0.003(4) 0.003(3) -0.001(3)
C4 0.019(3) 0.030(4) 0.033(4) 0.005(4) -0.003(3) 0.007(3)
C5 0.023(3) 0.015(3) 0.027(4) -0.001(3) 0.003(3) -0.002(3)
C6 0.027(4) 0.014(3) 0.023(4) 0.000(3) 0.001(3) 0.000(3)
C7 0.026(4) 0.015(3) 0.018(3) 0.001(3) -0.002(3) 0.004(3)
C8 0.023(3) 0.016(3) 0.021(3) -0.002(3) -0.003(3) 0.000(3)
C9 0.014(3) 0.029(4) 0.012(3) 0.000(3) 0.006(3) -0.001(3)
C10 0.019(3) 0.029(4) 0.022(4) -0.007(3) -0.001(3) 0.001(3)
C11 0.026(4) 0.027(4) 0.018(3) 0.002(3) 0.005(3) -0.003(3)
C12 0.022(4) 0.025(4) 0.022(4) -0.001(3) 0.006(3) -0.001(3)
C13 0.019(3) 0.022(3) 0.010(3) 0.001(3) 0.001(3) 0.002(3)
C14 0.022(3) 0.034(4) 0.015(3) 0.001(3) -0.004(3) 0.006(3)
C15 0.018(3) 0.032(4) 0.027(4) 0.015(3) -0.002(3) -0.001(3)
C16 0.038(4) 0.026(4) 0.014(3) -0.001(3) 0.004(3) 0.008(4)
C17 0.025(3) 0.017(3) 0.016(3) -0.003(3) -0.004(3) 0.002(3)
C18 0.023(3) 0.022(3) 0.012(3) -0.003(3) -0.003(3) -0.003(3)
C19 0.019(3) 0.018(3) 0.019(3) 0.000(3) -0.005(3) 0.002(3)
C20 0.021(3) 0.015(3) 0.024(4) -0.004(3) -0.006(3) 0.002(3)
C21 0.019(3) 0.024(3) 0.012(3) -0.006(3) 0.000(3) 0.001(3)
C22 0.023(4) 0.034(4) 0.017(3) -0.007(3) -0.001(3) 0.003(3)
C23 0.023(4) 0.029(4) 0.022(4) -0.007(3) -0.003(3) -0.001(3)
C24 0.039(4) 0.024(4) 0.019(4) 0.002(3) -0.010(4) 0.000(4)

loop_
_atom_type_symbol
_atom_type_description
_atom_type_scat_dispersion_real
_atom_type_scat_dispersion_imag
_atom_type_scat_source
C C 0.0033 0.0016 'International Tables Vol C Tables 4.2.6.8 and 6.1.1.4'
H H 0.0000 0.0000 'International Tables Vol C Tables 4.2.6.8 and 6.1.1.4'
Cu Cu 0.3201 1.2651 'International Tables Vol C Tables 4.2.6.8 and 6.1.1.4'
I I -0.4742 1.8119 'International Tables Vol C Tables 4.2.6.8 and 6.1.1.4'
S S 0.1246 0.1234 'International Tables Vol C Tables 4.2.6.8 and 6.1.1.4'

loop_
_geom_angle_atom_site_label_1
_geom_angle_atom_site_label_2
_geom_angle_atom_site_label_3
_geom_angle
_geom_angle_site_symmetry_1
_geom_angle_site_symmetry_3
_geom_angle_publ_flag
Cu3 I1 Cu1 65.60(3) . . ?
Cu3 I1 Cu4 65.27(3) . . ?
Cu4 I1 Cu1 62.21(3) . . ?
Cu2 I2 Cu3 65.54(3) . . ?
Cu2 I2 Cu4 65.33(3) . . ?
Cu4 I2 Cu3 63.89(3) . . ?
Cu1 I3 Cu3 65.33(3) . . ?
Cu2 I3 Cu1 65.96(3) . . ?
Cu2 I3 Cu3 65.49(3) . . ?
Cu2 I4 Cu1 65.36(3) . . ?
Cu2 I4 Cu4 65.62(3) . . ?
Cu4 I4 Cu1 62.18(3) . . ?
I1 Cu1 Cu2 106.23(4) . . ?
I1 Cu1 Cu3 55.93(3) . . ?
I1 Cu1 Cu4 57.54(3) . . ?
I3 Cu1 I1 109.07(3) . . ?
I3 Cu1 I4 108.13(3) . . ?
I3 Cu1 Cu2 56.75(3) . . ?
I3 Cu1 Cu3 58.29(3) . . ?
I3 Cu1 Cu4 107.36(4) . . ?
I4 Cu1 I1 112.60(3) . . ?
I4 Cu1 Cu2 56.84(3) . . ?
I4 Cu1 Cu3 106.29(3) . . ?
I4 Cu1 Cu4 58.65(3) . . ?
Cu2 Cu1 Cu3 60.13(3) . . ?
Cu4 Cu1 Cu2 61.40(3) . . ?
Cu4 Cu1 Cu3 60.23(3) . . ?
S2 Cu1 I1 106.64(5) . . ?
S2 Cu1 I3 115.36(6) . . ?
S2 Cu1 I4 105.10(5) . . ?
S2 Cu1 Cu2 146.76(6) . . ?
S2 Cu1 Cu3 148.23(6) . . ?
S2 Cu1 Cu4 137.27(6) . . ?
I2 Cu2 Cu1 105.53(3) . . ?
I2 Cu2 Cu3 57.71(3) . . ?
I2 Cu2 Cu4 57.73(3) . . ?
I3 Cu2 I2 112.16(3) . . ?
I3 Cu2 I4 109.47(3) . . ?
I3 Cu2 Cu1 57.28(3) . . ?
I3 Cu2 Cu3 58.47(3) . . ?
I3 Cu2 Cu4 104.38(3) . . ?
I4 Cu2 I2 108.65(3) . . ?
I4 Cu2 Cu1 57.80(3) . . ?
I4 Cu2 Cu3 107.12(3) . . ?
I4 Cu2 Cu4 57.43(3) . . ?
Cu1 Cu2 Cu3 60.20(3) . . ?
Cu1 Cu2 Cu4 57.27(3) . . ?
Cu4 Cu2 Cu3 58.93(3) . . ?
S3 Cu2 I2 101.96(5) . . ?
S3 Cu2 I3 113.91(5) . . ?
S3 Cu2 I4 110.40(5) . . ?
S3 Cu2 Cu1 152.37(6) . . ?
S3 Cu2 Cu3 141.66(6) . . ?
S3 Cu2 Cu4 141.49(6) . . ?
I1 Cu3 I2 109.80(3) . . ?
I1 Cu3 I3 109.64(3) . . ?
I1 Cu3 Cu1 58.47(3) . . ?
I1 Cu3 Cu2 107.93(4) . . ?
I1 Cu3 Cu4 57.37(3) . . ?
I2 Cu3 I3 109.00(3) . . ?
I2 Cu3 Cu1 104.35(3) . . ?
I2 Cu3 Cu2 56.75(3) . . ?
I2 Cu3 Cu4 57.96(3) . . ?
I3 Cu3 Cu1 56.38(3) . . ?
I3 Cu3 Cu2 56.04(3) . . ?
I3 Cu3 Cu4 103.60(4) . . ?
Cu2 Cu3 Cu1 59.67(3) . . ?
Cu4 Cu3 Cu1 57.55(3) . . ?
Cu4 Cu3 Cu2 60.34(3) . . ?
S1 Cu3 I1 115.00(6) 3_656 . ?
S1 Cu3 I2 105.95(5) 3_656 . ?
S1 Cu3 I3 107.25(6) 3_656 . ?
S1 Cu3 Cu1 149.14(6) 3_656 . ?
S1 Cu3 Cu2 137.06(6) 3_656 . ?
S1 Cu3 Cu4 148.70(6) 3_656 . ?
I1 Cu4 I2 109.97(3) . . ?
I1 Cu4 I4 115.60(3) . . ?
I1 Cu4 Cu1 60.25(3) . . ?
I1 Cu4 Cu2 108.26(3) . . ?
I1 Cu4 Cu3 57.36(3) . . ?
I2 Cu4 Cu1 108.27(4) . . ?
I2 Cu4 Cu2 56.94(3) . . ?
I2 Cu4 Cu3 58.15(3) . . ?
I4 Cu4 I2 107.54(3) . . ?
I4 Cu4 Cu1 59.17(3) . . ?
I4 Cu4 Cu2 56.95(3) . . ?
I4 Cu4 Cu3 108.25(4) . . ?
Cu1 Cu4 Cu2 61.33(3) . . ?
Cu1 Cu4 Cu3 62.22(3) . . ?
Cu3 Cu4 Cu2 60.73(3) . . ?
S4 Cu4 I1 110.65(5) 3_546 . ?
S4 Cu4 I2 114.21(5) 3_546 . ?
S4 Cu4 I4 98.57(5) 3_546 . ?
S4 Cu4 Cu1 136.57(6) 3_546 . ?
S4 Cu4 Cu2 140.37(6) 3_546 . ?
S4 Cu4 Cu3 153.18(6) 3_546 . ?
C1 S1 Cu3 111.3(2) . 3_646 ?
C5 S1 Cu3 102.1(3) . 3_646 ?
C5 S1 C1 102.0(3) . . ?
C8 S2 Cu1 103.2(2) . . ?
C8 S2 C9 103.6(3) . . ?
C9 S2 Cu1 111.1(2) . . ?
C13 S3 Cu2 112.2(2) . . ?
C17 S3 Cu2 103.5(2) . . ?
C17 S3 C13 105.7(3) . . ?
C20 S4 Cu4 104.2(2) . 3_556 ?
C20 S4 C21 104.4(3) . . ?
C21 S4 Cu4 112.2(2) . 3_556 ?
C2 C1 S1 104.5(5) . . ?
C2 C1 C4 109.6(6) . . ?
C3 C1 S1 111.2(5) . . ?
C3 C1 C2 111.0(6) . . ?
C3 C1 C4 110.0(6) . . ?
C4 C1 S1 110.4(5) . . ?
C1 C2 H2A 109.5 . . ?
C1 C2 H2B 109.5 . . ?
C1 C2 H2C 109.5 . . ?
H2A C2 H2B 109.5 . . ?
H2A C2 H2C 109.5 . . ?
H2B C2 H2C 109.5 . . ?
C1 C3 H3A 109.5 . . ?
C1 C3 H3B 109.5 . . ?
C1 C3 H3C 109.5 . . ?
H3A C3 H3B 109.5 . . ?
H3A C3 H3C 109.5 . . ?
H3B C3 H3C 109.5 . . ?
C1 C4 H4A 109.5 . . ?
C1 C4 H4B 109.5 . . ?
C1 C4 H4C 109.5 . . ?
H4A C4 H4B 109.5 . . ?
H4A C4 H4C 109.5 . . ?
H4B C4 H4C 109.5 . . ?
S1 C5 H5A 109.8 . . ?
S1 C5 H5B 109.8 . . ?
H5A C5 H5B 108.3 . . ?
C6 C5 S1 109.3(5) . . ?
C6 C5 H5A 109.8 . . ?
C6 C5 H5B 109.8 . . ?
C7 C6 C5 176.0(8) . . ?
C6 C7 C8 174.2(8) . . ?
S2 C8 H8A 110.1 . . ?
S2 C8 H8B 110.1 . . ?
C7 C8 S2 107.8(5) . . ?
C7 C8 H8A 110.1 . . ?
C7 C8 H8B 110.1 . . ?
H8A C8 H8B 108.5 . . ?
C10 C9 S2 110.5(5) . . ?
C10 C9 C11 111.6(6) . . ?
C10 C9 C12 111.7(6) . . ?
C11 C9 S2 103.7(5) . . ?
C12 C9 S2 109.0(5) . . ?
C12 C9 C11 110.1(6) . . ?
C9 C10 H10A 109.5 . . ?
C9 C10 H10B 109.5 . . ?
C9 C10 H10C 109.5 . . ?
H10A C10 H10B 109.5 . . ?
H10A C10 H10C 109.5 . . ?
H10B C10 H10C 109.5 . . ?
C9 C11 H11A 109.5 . . ?
C9 C11 H11B 109.5 . . ?
C9 C11 H11C 109.5 . . ?
H11A C11 H11B 109.5 . . ?
H11A C11 H11C 109.5 . . ?
H11B C11 H11C 109.5 . . ?
C9 C12 H12A 109.5 . . ?
C9 C12 H12B 109.5 . . ?
C9 C12 H12C 109.5 . . ?
H12A C12 H12B 109.5 . . ?
H12A C12 H12C 109.5 . . ?
H12B C12 H12C 109.5 . . ?
C14 C13 S3 107.7(5) . . ?
C15 C13 S3 111.4(5) . . ?
C15 C13 C14 110.6(6) . . ?
C15 C13 C16 110.9(6) . . ?
C16 C13 S3 105.2(5) . . ?
C16 C13 C14 110.9(6) . . ?
C13 C14 H14A 109.5 . . ?
C13 C14 H14B 109.5 . . ?
C13 C14 H14C 109.5 . . ?
H14A C14 H14B 109.5 . . ?
H14A C14 H14C 109.5 . . ?
H14B C14 H14C 109.5 . . ?
C13 C15 H15A 109.5 . . ?
C13 C15 H15B 109.5 . . ?
C13 C15 H15C 109.5 . . ?
H15A C15 H15B 109.5 . . ?
H15A C15 H15C 109.5 . . ?
H15B C15 H15C 109.5 . . ?
C13 C16 H16A 109.5 . . ?
C13 C16 H16B 109.5 . . ?
C13 C16 H16C 109.5 . . ?
H16A C16 H16B 109.5 . . ?
H16A C16 H16C 109.5 . . ?
H16B C16 H16C 109.5 . . ?
S3 C17 H17A 108.1 . . ?
S3 C17 H17B 108.1 . . ?
H17A C17 H17B 107.3 . . ?
C18 C17 S3 116.8(5) . . ?
C18 C17 H17A 108.1 . . ?
C18 C17 H17B 108.1 . . ?
C19 C18 C17 173.1(8) . . ?
C18 C19 C20 177.1(8) . . ?
S4 C20 H20A 108.6 . . ?
S4 C20 H20B 108.6 . . ?
C19 C20 S4 114.5(5) . . ?
C19 C20 H20A 108.6 . . ?
C19 C20 H20B 108.6 . . ?
H20A C20 H20B 107.6 . . ?
C22 C21 S4 108.9(5) . . ?
C23 C21 S4 103.6(5) . . ?
C23 C21 C22 110.5(6) . . ?
C24 C21 S4 111.2(5) . . ?
C24 C21 C22 110.9(6) . . ?
C24 C21 C23 111.4(6) . . ?
C21 C22 H22A 109.5 . . ?
C21 C22 H22B 109.5 . . ?
C21 C22 H22C 109.5 . . ?
H22A C22 H22B 109.5 . . ?
H22A C22 H22C 109.5 . . ?
H22B C22 H22C 109.5 . . ?
C21 C23 H23A 109.5 . . ?
C21 C23 H23B 109.5 . . ?
C21 C23 H23C 109.5 . . ?
H23A C23 H23B 109.5 . . ?
H23A C23 H23C 109.5 . . ?
H23B C23 H23C 109.5 . . ?
C21 C24 H24A 109.5 . . ?
C21 C24 H24B 109.5 . . ?
C21 C24 H24C 109.5 . . ?
H24A C24 H24B 109.5 . . ?
H24A C24 H24C 109.5 . . ?
H24B C24 H24C 109.5 . . ?

loop_
_geom_bond_atom_site_label_1
_geom_bond_atom_site_label_2
_geom_bond_distance
_geom_bond_site_symmetry_2
_geom_bond_publ_flag
I1 Cu1 2.7199(10) . ?
I1 Cu3 2.6434(10) . ?
I1 Cu4 2.6435(10) . ?
I2 Cu2 2.6679(10) . ?
I2 Cu3 2.6971(10) . ?
I2 Cu4 2.6914(10) . ?
I3 Cu1 2.6628(10) . ?
I3 Cu2 2.6470(10) . ?
I3 Cu3 2.7202(10) . ?
I4 Cu1 2.6910(10) . ?
I4 Cu2 2.6621(10) . ?
I4 Cu4 2.6764(10) . ?
Cu1 Cu2 2.8905(12) . ?
Cu1 Cu3 2.9060(13) . ?
Cu1 Cu4 2.7715(13) . ?
Cu1 S2 2.3239(19) . ?
Cu2 Cu3 2.9039(12) . ?
Cu2 Cu4 2.8927(12) . ?
Cu2 S3 2.3216(18) . ?
Cu3 Cu4 2.8512(12) . ?
Cu3 S1 2.330(2) 3_656 ?
Cu4 S4 2.3311(19) 3_546 ?
S1 C1 1.857(7) . ?
S1 C5 1.839(7) . ?
S2 C8 1.824(7) . ?
S2 C9 1.862(7) . ?
S3 C13 1.861(7) . ?
S3 C17 1.837(7) . ?
S4 C20 1.836(7) . ?
S4 C21 1.860(7) . ?
C1 C2 1.525(10) . ?
C1 C3 1.521(10) . ?
C1 C4 1.531(10) . ?
C2 H2A 0.9800 . ?
C2 H2B 0.9800 . ?
C2 H2C 0.9800 . ?
C3 H3A 0.9800 . ?
C3 H3B 0.9800 . ?
C3 H3C 0.9800 . ?
C4 H4A 0.9800 . ?
C4 H4B 0.9800 . ?
C4 H4C 0.9800 . ?
C5 H5A 0.9900 . ?
C5 H5B 0.9900 . ?
C5 C6 1.476(10) . ?
C6 C7 1.176(11) . ?
C7 C8 1.461(10) . ?
C8 H8A 0.9900 . ?
C8 H8B 0.9900 . ?
C9 C10 1.511(10) . ?
C9 C11 1.531(10) . ?
C9 C12 1.531(10) . ?
C10 H10A 0.9800 . ?
C10 H10B 0.9800 . ?
C10 H10C 0.9800 . ?
C11 H11A 0.9800 . ?
C11 H11B 0.9800 . ?
C11 H11C 0.9800 . ?
C12 H12A 0.9800 . ?
C12 H12B 0.9800 . ?
C12 H12C 0.9800 . ?
C13 C14 1.532(10) . ?
C13 C15 1.514(10) . ?
C13 C16 1.515(10) . ?
C14 H14A 0.9800 . ?
C14 H14B 0.9800 . ?
C14 H14C 0.9800 . ?
C15 H15A 0.9800 . ?
C15 H15B 0.9800 . ?
C15 H15C 0.9800 . ?
C16 H16A 0.9800 . ?
C16 H16B 0.9800 . ?
C16 H16C 0.9800 . ?
C17 H17A 0.9900 . ?
C17 H17B 0.9900 . ?
C17 C18 1.463(10) . ?
C18 C19 1.192(10) . ?
C19 C20 1.477(9) . ?
C20 H20A 0.9900 . ?
C20 H20B 0.9900 . ?
C21 C22 1.525(10) . ?
C21 C23 1.522(10) . ?
C21 C24 1.520(10) . ?
C22 H22A 0.9800 . ?
C22 H22B 0.9800 . ?
C22 H22C 0.9800 . ?
C23 H23A 0.9800 . ?
C23 H23B 0.9800 . ?
C23 H23C 0.9800 . ?
C24 H24A 0.9800 . ?
C24 H24B 0.9800 . ?
C24 H24C 0.9800 . ?

loop_
_geom_torsion_atom_site_label_1
_geom_torsion_atom_site_label_2
_geom_torsion_atom_site_label_3
_geom_torsion_atom_site_label_4
_geom_torsion
_geom_torsion_site_symmetry_1
_geom_torsion_site_symmetry_2
_geom_torsion_site_symmetry_3
_geom_torsion_site_symmetry_4
_geom_torsion_publ_flag
Cu1 S2 C8 C7 64.1(5) . . . . ?
Cu1 S2 C9 C10 38.4(6) . . . . ?
Cu1 S2 C9 C11 -81.3(5) . . . . ?
Cu1 S2 C9 C12 161.4(4) . . . . ?
Cu2 S3 C13 C14 167.2(4) . . . . ?
Cu2 S3 C13 C15 -71.3(5) . . . . ?
Cu2 S3 C13 C16 48.9(5) . . . . ?
Cu2 S3 C17 C18 -170.3(5) . . . . ?
Cu3 S1 C1 C2 -79.3(5) 3_646 . . . ?
Cu3 S1 C1 C3 40.5(6) 3_646 . . . ?
Cu3 S1 C1 C4 162.9(5) 3_646 . . . ?
Cu3 S1 C5 C6 78.2(5) 3_646 . . . ?
Cu4 S4 C20 C19 153.5(5) 3_556 . . . ?
Cu4 S4 C21 C22 161.7(4) 3_556 . . . ?
Cu4 S4 C21 C23 -80.6(5) 3_556 . . . ?
Cu4 S4 C21 C24 39.2(6) 3_556 . . . ?
C1 S1 C5 C6 -166.6(5) . . . . ?
C5 S1 C1 C2 172.5(5) . . . . ?
C5 S1 C1 C3 -67.6(6) . . . . ?
C5 S1 C1 C4 54.7(6) . . . . ?
C8 S2 C9 C10 -71.8(6) . . . . ?
C8 S2 C9 C11 168.5(5) . . . . ?
C8 S2 C9 C12 51.2(6) . . . . ?
C9 S2 C8 C7 -179.9(5) . . . . ?
C13 S3 C17 C18 71.5(6) . . . . ?
C17 S3 C13 C14 -80.6(6) . . . . ?
C17 S3 C13 C15 40.9(6) . . . . ?
C17 S3 C13 C16 161.1(5) . . . . ?
C20 S4 C21 C22 49.5(6) . . . . ?
C20 S4 C21 C23 167.2(5) . . . . ?
C20 S4 C21 C24 -73.0(6) . . . . ?
C21 S4 C20 C19 -88.7(6) . . . . ?

loop_
_twin_individual_id
_twin_individual_mass_fraction_refined
1 1.02(2)
2 -0.02(2)
